data_7034831
loop_
_publ_author_name
'Wen, He-Rui'
'Bao, Jun'
'Liu, Sui-Jun'
'Liu, Cai-Ming'
'Zhang, Cai-Wei'
'Tang, Yun-Zhi'

_publ_section_title
;
 Temperature-controlled polymorphism of chiral Cu(II)-Ln(III) dinuclear
 complexes exhibiting slow magnetic relaxation.
;
_journal_issue 24
_journal_name_full 'Dalton transactions (Cambridge, England : 2003)'
_journal_page_first 11191
_journal_page_last 11201
_journal_paper_doi 10.1039/c5dt00789e
_journal_volume 44
_journal_year 2015
_chemical_absolute_configuration ad
_chemical_formula_moiety 'C22 H24 Cu Dy N5 O13'
_chemical_formula_sum 'C22 H24 Cu Dy N5 O13'
_chemical_formula_weight 792.50
_chemical_name_systematic
;
 ?
;
_space_group_crystal_system triclinic
_space_group_IT_number 1
_space_group_name_Hall 'P 1'
_space_group_name_H-M_alt 'P 1'
_symmetry_space_group_name_Hall 'P 1'
_symmetry_space_group_name_H-M 'P 1'
_atom_sites_solution_hydrogens geom
_audit_creation_date 2015-04-12
_audit_creation_method
;
Olex2 1.2-beta
(compiled 2015.01.26 svn.r3150 for OlexSys, GUI svn.r4998)
;
_audit_update_record
;
2015-04-21 deposited with the CCDC.
2015-05-06 downloaded from the CCDC.
;
_cell_angle_alpha 101.5640(10)
_cell_angle_beta 95.7150(10)
_cell_angle_gamma 90.5080(10)
_cell_formula_units_Z 2
_cell_length_a 9.2947(2)
_cell_length_b 12.0714(3)
_cell_length_c 12.1819(3)
_cell_measurement_temperature 138(2)
_cell_volume 1331.83(5)
_computing_molecular_graphics 'Olex2 (Dolomanov et al., 2009)'
_computing_publication_material 'Olex2 (Dolomanov et al., 2009)'
_computing_structure_refinement 'ShelXL (Sheldrick, 2008)'
_diffrn_ambient_temperature 138.0
_diffrn_measured_fraction_theta_full 0.997
_diffrn_measured_fraction_theta_max 0.997
_diffrn_measurement_device_type 'Bruker P4'
_diffrn_measurement_method '\w scans'
_diffrn_radiation_monochromator graphite
_diffrn_radiation_type MoK\a
_diffrn_radiation_wavelength 0.71073
_diffrn_reflns_av_R_equivalents 0.0223
_diffrn_reflns_av_unetI/netI 0.0217
_diffrn_reflns_laue_measured_fraction_full 0.997
_diffrn_reflns_laue_measured_fraction_max 0.997
_diffrn_reflns_limit_h_max 11
_diffrn_reflns_limit_h_min -11
_diffrn_reflns_limit_k_max 15
_diffrn_reflns_limit_k_min -15
_diffrn_reflns_limit_l_max 15
_diffrn_reflns_limit_l_min -15
_diffrn_reflns_number 43323
_diffrn_reflns_point_group_measured_fraction_full 0.989
_diffrn_reflns_point_group_measured_fraction_max 0.983
_diffrn_reflns_theta_full 25.242
_diffrn_reflns_theta_max 27.174
_diffrn_reflns_theta_min 3.183
_exptl_absorpt_coefficient_mu 3.659
_exptl_absorpt_correction_type none
_exptl_crystal_colour reddish-brown
_exptl_crystal_colour_primary reddish-brown
_exptl_crystal_density_diffrn 1.976
_exptl_crystal_description needle
_exptl_crystal_F_000 780
_exptl_crystal_size_max 0.02
_exptl_crystal_size_mid 0.015
_exptl_crystal_size_min 0.01
_refine_diff_density_max 1.351
_refine_diff_density_min -0.702
_refine_diff_density_rms 0.081
_refine_ls_abs_structure_details
;
 Flack x determined using 5287 quotients [(I+)-(I-)]/[(I+)+(I-)]
 (Parsons and Flack (2004), Acta Cryst. A60, s61).
;
_refine_ls_abs_structure_Flack -0.031(6)
_refine_ls_extinction_method none
_refine_ls_goodness_of_fit_ref 1.143
_refine_ls_hydrogen_treatment constr
_refine_ls_matrix_type full
_refine_ls_number_parameters 761
_refine_ls_number_reflns 11647
_refine_ls_number_restraints 364
_refine_ls_restrained_S_all 1.158
_refine_ls_R_factor_all 0.0211
_refine_ls_R_factor_gt 0.0189
_refine_ls_shift/su_max 0.001
_refine_ls_shift/su_mean 0.000
_refine_ls_structure_factor_coef Fsqd
_refine_ls_weighting_details
;
 w=1/[\s^2^(Fo^2^)+(0.0064P)^2^+1.9530P]
 where P=(Fo^2^+2Fc^2^)/3
;
_refine_ls_weighting_scheme calc
_refine_ls_wR_factor_gt 0.0426
_refine_ls_wR_factor_ref 0.0440
_reflns_Friedel_coverage 0.972
_reflns_friedel_fraction_full 0.980
_reflns_friedel_fraction_max 0.969
_reflns_number_gt 11068
_reflns_number_total 11647
_reflns_threshold_expression 'I > 2\s(I)'
_cod_data_source_file c5dt00789e2.cif
_cod_data_source_block 7
_cod_depositor_comments 'Adding full bibliography for 7034824--7034836.cif.'
_cod_database_code 7034831
_shelxl_version_number 2013-2
_shelx_space_group_comment
;
The symmetry employed for this shelxl refinement is uniquely defined
by the following loop, which should always be used as a source of
symmetry information in preference to the above space-group names.
They are only intended as comments.
;
_shelx_estimated_absorpt_t_max 0.964
_shelx_estimated_absorpt_t_min 0.930
_olex2_refinement_description
;
1. Fixed Uiso
 At 1.2 times of:
  All C(H) groups, All C(H,H) groups
 At 1.5 times of:
  All C(H,H,H) groups
2. Rigid bond restraints
 All non-hydrogen atoms
 with sigma for 1-2 distances of 0.001 and sigma for 1-3 distances of 0.001
3.a Ternary CH refined with riding coordinates:
 C14(H14), C9(H9), C31(H31), C36(H36)
3.b Secondary CH2 refined with riding coordinates:
 C12(H12A,H12B), C13(H13A,H13B), C35(H35A,H35B), C34(H34A,H34B), C10(H10A,
 H10B), C32(H32A,H32B), C11(H11A,H11B), C33(H33A,H33B)
3.c Aromatic/amide H refined with riding coordinates:
 C27(H27), C39(H39), C17(H17), C8(H8), C37(H37), C30(H30), C19(H19), C25(H25),
 C3(H3), C15(H15), C41(H41), C40(H40), C26(H26), C18(H18), C4(H4), C5(H5)
3.d Idealised Me refined as rotating group:
 C23(H23A,H23B,H23C), C22(H22A,H22B,H22C), C44(H44A,H44B,H44C), C1(H1A,H1B,H1C)
;
_olex2_submission_special_instructions 'No special instructions were received'

loop_
_space_group_symop_operation_xyz
'x, y, z'

loop_
_atom_site_label
_atom_site_type_symbol
_atom_site_fract_x
_atom_site_fract_y
_atom_site_fract_z
_atom_site_U_iso_or_equiv
_atom_site_adp_type
_atom_site_occupancy
_atom_site_site_symmetry_order
_atom_site_calc_flag
_atom_site_refinement_flags_posn
_atom_site_refinement_flags_adp
Dy1 Dy 0.56618(2) 1.03238(2) 1.05872(2) 0.01374(9) Uani 1 1 d . U
Dy2 Dy 0.22121(2) 0.50146(2) 0.34862(2) 0.01500(10) Uani 1 1 d . U
Cu1 Cu 0.58876(14) 0.75594(11) 0.94020(11) 0.0138(3) Uani 1 1 d . U
Cu2 Cu 0.20195(15) 0.77846(12) 0.46949(12) 0.0169(3) Uani 1 1 d . U
O1 O 0.8016(9) 1.0414(6) 1.1879(6) 0.0185(8) Uani 1 1 d . U
O2 O 0.7054(9) 0.8726(7) 1.0361(7) 0.0221(8) Uani 1 1 d . U
O3 O 0.4428(9) 0.8642(7) 0.9651(7) 0.0222(7) Uani 1 1 d . U
O4 O 0.2915(8) 1.0344(6) 1.0178(6) 0.0164(8) Uani 1 1 d . U
O5 O 0.4982(9) 0.9326(7) 1.2031(7) 0.0266(9) Uani 1 1 d . U
O6 O 0.4909(9) 1.1129(7) 1.2445(6) 0.0248(9) Uani 1 1 d . U
O7 O 0.4663(14) 1.0159(11) 1.3744(9) 0.059(3) Uani 1 1 d . U
O8 O 0.4911(9) 1.1888(7) 0.9648(7) 0.0204(9) Uani 1 1 d . U
O9 O 0.5742(11) 1.3620(7) 1.0224(8) 0.0331(19) Uani 1 1 d . U
O10 O 0.6295(9) 1.2351(6) 1.1215(6) 0.0214(9) Uani 1 1 d . U
O11 O 0.5994(9) 0.9843(7) 0.8550(6) 0.0245(9) Uani 1 1 d . U
O12 O 0.7706(8) 1.0873(7) 0.9621(6) 0.0216(9) Uani 1 1 d . U
O13 O 0.7794(10) 1.0480(8) 0.7798(7) 0.0321(15) Uani 1 1 d . U
O14 O 0.4944(9) 0.4963(6) 0.3903(7) 0.0222(9) Uani 1 1 d . U
O15 O 0.3451(9) 0.6693(7) 0.4454(7) 0.0217(7) Uani 1 1 d . U
O17 O -0.0134(9) 0.4958(7) 0.2209(7) 0.0214(8) Uani 1 1 d . U
O18 O 0.2832(9) 0.4216(7) 0.1592(7) 0.0255(9) Uani 1 1 d . U
O19 O 0.2974(9) 0.6037(7) 0.2093(7) 0.0245(9) Uani 1 1 d . U
O20 O 0.3233(17) 0.5256(10) 0.0371(9) 0.065(4) Uani 1 1 d . U
O21 O 0.0166(9) 0.4421(7) 0.4431(7) 0.0232(8) Uani 1 1 d . U
O22 O 0.0089(12) 0.4729(10) 0.6245(8) 0.050(2) Uani 1 1 d . U
O23 O 0.1833(10) 0.5454(7) 0.5535(6) 0.0259(9) Uani 1 1 d . U
O24 O 0.1682(9) 0.2976(6) 0.2870(6) 0.0221(8) Uani 1 1 d . U
O25 O 0.2966(9) 0.3450(7) 0.4452(7) 0.0211(9) Uani 1 1 d . U
O26 O 0.2081(10) 0.1735(7) 0.3923(8) 0.0306(18) Uani 1 1 d . U
N1 N 0.7384(9) 0.6465(8) 0.9287(8) 0.0191(11) Uani 1 1 d . U
N2 N 0.4724(9) 0.6479(7) 0.8329(7) 0.0177(11) Uani 1 1 d . U
N3 N 0.4859(11) 1.0183(10) 1.2766(9) 0.0288(13) Uani 1 1 d . U
N4 N 0.5636(10) 1.2656(7) 1.0354(7) 0.0155(10) Uani 1 1 d . U
N5 N 0.7156(10) 1.0410(8) 0.8614(7) 0.0203(12) Uani 1 1 d . U
N6 N 0.3286(9) 0.8924(7) 0.5654(7) 0.0184(12) Uani 1 1 d . U
N7 N 0.0504(9) 0.8830(7) 0.4942(7) 0.0183(11) Uani 1 1 d . U
N8 N 0.3053(12) 0.5157(9) 0.1303(9) 0.0278(12) Uani 1 1 d . U
N9 N 0.0657(11) 0.4864(9) 0.5420(8) 0.0258(12) Uani 1 1 d . U
N10 N 0.2234(11) 0.2686(8) 0.3753(8) 0.0203(10) Uani 1 1 d . U
C27 C 0.6861(12) 0.7774(9) 0.6107(9) 0.0181(16) Uani 1 1 d . U
H27 H 0.7283 0.8428 0.6605 0.022 Uiso 1 1 calc R .
C14 C 0.5618(6) 0.5549(4) 0.7786(4) 0.0193(8) Uani 1 1 d . U
H14 H 0.6123 0.5835 0.7206 0.023 Uiso 1 1 calc R .
C9 C 0.6776(5) 0.5342(4) 0.8702(5) 0.0179(8) Uani 1 1 d . U
H9 H 0.6278 0.5011 0.9258 0.021 Uiso 1 1 calc R .
C31 C 0.2588(6) 1.0033(4) 0.5857(4) 0.0175(8) Uani 1 1 d . U
H31 H 0.2671 1.0381 0.5186 0.021 Uiso 1 1 calc R .
C20 C 0.2182(11) 0.9442(9) 0.9451(8) 0.0148(15) Uani 1 1 d . U
C29 C 0.4815(10) 0.6785(8) 0.4926(8) 0.0142(14) Uani 1 1 d . U
O16 O 0.0849(8) 0.6627(6) 0.3729(7) 0.0175(6) Uani 1 1 d . U
C6 C 0.9218(11) 0.7664(9) 1.0550(9) 0.0166(14) Uani 1 1 d . U
C12 C 0.5873(8) 0.3584(6) 0.6723(6) 0.0306(14) Uani 1 1 d . U
H12A H 0.5345 0.2860 0.6387 0.037 Uiso 1 1 calc R .
H12B H 0.6329 0.3847 0.6117 0.037 Uiso 1 1 calc R .
C7 C 0.8388(11) 0.8638(8) 1.0832(8) 0.0153(14) Uani 1 1 d . U
C39 C -0.2754(11) 0.7708(9) 0.3091(9) 0.0184(15) Uani 1 1 d . U
H39 H -0.3326 0.8350 0.3296 0.022 Uiso 1 1 calc R .
C17 C 0.1034(12) 0.7507(9) 0.8004(9) 0.0198(16) Uani 1 1 d . U
H17 H 0.0627 0.6845 0.7508 0.024 Uiso 1 1 calc R .
C38 C -0.1321(11) 0.7706(9) 0.3599(9) 0.0156(14) Uani 1 1 d . U
C8 C 0.8686(10) 0.6641(8) 0.9800(8) 0.0165(12) Uani 1 1 d . U
H8 H 0.9339 0.6040 0.9667 0.020 Uiso 1 1 calc R .
C37 C -0.0773(10) 0.8697(8) 0.4460(8) 0.0177(13) Uani 1 1 d . U
H37 H -0.1430 0.9281 0.4670 0.021 Uiso 1 1 calc R .
C30 C 0.4620(10) 0.8795(8) 0.5980(9) 0.0162(13) Uani 1 1 d . U
H30 H 0.5127 0.9422 0.6463 0.019 Uiso 1 1 calc R .
C13 C 0.4791(11) 0.4462(9) 0.7198(10) 0.0240(17) Uani 1 1 d . U
H13A H 0.4095 0.4614 0.6580 0.029 Uiso 1 1 calc R .
H13B H 0.4242 0.4168 0.7741 0.029 Uiso 1 1 calc R .
C21 C 0.3096(11) 0.8507(8) 0.9171(9) 0.0145(15) Uani 1 1 d . U
C2 C 0.8989(11) 0.9548(9) 1.1645(8) 0.0158(14) Uani 1 1 d . U
C35 C 0.0117(10) 1.0851(8) 0.5960(9) 0.0178(14) Uani 1 1 d . U
H35A H -0.0914 1.0683 0.6017 0.021 Uiso 1 1 calc R .
H35B H 0.0184 1.1146 0.5264 0.021 Uiso 1 1 calc R .
C16 C 0.2518(11) 0.7537(9) 0.8430(9) 0.0160(15) Uani 1 1 d . U
C19 C 0.0760(12) 0.9412(9) 0.9016(9) 0.0190(16) Uani 1 1 d . U
H19 H 0.0176 1.0051 0.9197 0.023 Uiso 1 1 calc R .
C24 C 0.5668(11) 0.5855(8) 0.4642(9) 0.0140(14) Uani 1 1 d . U
C34 C 0.0745(6) 1.1746(5) 0.7004(5) 0.0248(10) Uani 1 1 d . U
H34A H 0.0241 1.2465 0.7004 0.030 Uiso 1 1 calc R .
H34B H 0.0555 1.1483 0.7697 0.030 Uiso 1 1 calc R .
C25 C 0.7096(11) 0.5868(9) 0.5072(9) 0.0158(15) Uani 1 1 d . U
H25 H 0.7673 0.5230 0.4862 0.019 Uiso 1 1 calc R .
C3 C 1.0372(12) 0.9561(9) 1.2138(9) 0.0200(16) Uani 1 1 d . U
H3 H 1.0756 1.0200 1.2681 0.024 Uiso 1 1 calc R .
C23 C 0.5736(13) 0.3965(9) 0.3512(10) 0.0221(18) Uani 1 1 d . U
H23A H 0.5987 0.3579 0.4138 0.033 Uiso 1 1 calc GR .
H23B H 0.6623 0.4181 0.3225 0.033 Uiso 1 1 calc GR .
H23C H 0.5138 0.3455 0.2909 0.033 Uiso 1 1 calc GR .
C15 C 0.3377(10) 0.6559(8) 0.8037(9) 0.0183(15) Uani 1 1 d . U
H15 H 0.2899 0.5935 0.7526 0.022 Uiso 1 1 calc R .
C41 C -0.2517(11) 0.5837(9) 0.1987(9) 0.0182(15) Uani 1 1 d . U
H41 H -0.2927 0.5203 0.1450 0.022 Uiso 1 1 calc R .
C10 C 0.7841(12) 0.4464(9) 0.8184(10) 0.0267(18) Uani 1 1 d . U
H10A H 0.8353 0.4767 0.7628 0.032 Uiso 1 1 calc R .
H10B H 0.8570 0.4316 0.8783 0.032 Uiso 1 1 calc R .
C36 C 0.0976(5) 0.9787(4) 0.5917(4) 0.0167(8) Uani 1 1 d . U
H36 H 0.0884 0.9513 0.6630 0.020 Uiso 1 1 calc R .
C40 C -0.3332(12) 0.6794(9) 0.2302(9) 0.0213(17) Uani 1 1 d . U
H40 H -0.4297 0.6813 0.1968 0.026 Uiso 1 1 calc R .
C26 C 0.7687(12) 0.6836(9) 0.5822(9) 0.0187(15) Uani 1 1 d . U
H26 H 0.8665 0.6846 0.6137 0.022 Uiso 1 1 calc R .
C18 C 0.0186(12) 0.8413(9) 0.8294(9) 0.0209(16) Uani 1 1 d . U
H18 H -0.0806 0.8370 0.8005 0.025 Uiso 1 1 calc R .
C42 C -0.1091(11) 0.5824(9) 0.2471(8) 0.0159(15) Uani 1 1 d . U
C4 C 1.1217(12) 0.8617(9) 1.1830(9) 0.0227(17) Uani 1 1 d . U
H4 H 1.2190 0.8620 1.2156 0.027 Uiso 1 1 calc R .
C22 C 0.2082(12) 1.1349(9) 1.0477(10) 0.0202(17) Uani 1 1 d . U
H22A H 0.2695 1.1940 1.0983 0.030 Uiso 1 1 calc GR .
H22B H 0.1255 1.1169 1.0856 0.030 Uiso 1 1 calc GR .
H22C H 0.1734 1.1618 0.9793 0.030 Uiso 1 1 calc GR .
C44 C -0.0672(14) 0.3987(10) 0.1373(10) 0.026(2) Uani 1 1 d . U
H44A H 0.0120 0.3470 0.1200 0.039 Uiso 1 1 calc GR .
H44B H -0.1065 0.4232 0.0686 0.039 Uiso 1 1 calc GR .
H44C H -0.1435 0.3597 0.1662 0.039 Uiso 1 1 calc GR .
C1 C 0.8498(14) 1.1352(10) 1.2774(10) 0.026(2) Uani 1 1 d . U
H1A H 0.9347 1.1725 1.2575 0.039 Uiso 1 1 calc GR .
H1B H 0.8754 1.1077 1.3470 0.039 Uiso 1 1 calc GR .
H1C H 0.7721 1.1894 1.2887 0.039 Uiso 1 1 calc GR .
C5 C 1.0650(11) 0.7683(9) 1.1059(9) 0.0211(16) Uani 1 1 d . U
H5 H 1.1231 0.7044 1.0868 0.025 Uiso 1 1 calc R .
C32 C 0.3207(11) 1.0880(9) 0.6894(9) 0.0232(17) Uani 1 1 d . U
H32A H 0.4233 1.1055 0.6828 0.028 Uiso 1 1 calc R .
H32B H 0.3166 1.0547 0.7570 0.028 Uiso 1 1 calc R .
C28 C 0.5410(11) 0.7776(9) 0.5673(9) 0.0152(15) Uani 1 1 d . U
C11 C 0.7046(7) 0.3382(5) 0.7617(6) 0.0293(11) Uani 1 1 d . U
H11A H 0.6603 0.3047 0.8187 0.035 Uiso 1 1 calc R .
H11B H 0.7737 0.2837 0.7264 0.035 Uiso 1 1 calc R .
C33 C 0.2359(7) 1.1962(5) 0.7025(6) 0.0244(12) Uani 1 1 d . U
H33A H 0.2717 1.2469 0.7746 0.029 Uiso 1 1 calc R .
H33B H 0.2534 1.2354 0.6408 0.029 Uiso 1 1 calc R .
C43 C -0.0492(10) 0.6753(8) 0.3293(8) 0.0142(14) Uani 1 1 d . U

loop_
_atom_site_aniso_label
_atom_site_aniso_U_11
_atom_site_aniso_U_22
_atom_site_aniso_U_33
_atom_site_aniso_U_23
_atom_site_aniso_U_13
_atom_site_aniso_U_12
Dy1 0.0123(2) 0.0115(2) 0.0157(2) -0.00017(17) -0.00083(16) -0.00060(16)
Dy2 0.0137(2) 0.0121(2) 0.0171(2) -0.00081(18) -0.00118(17) -0.00017(17)
Cu1 0.0126(7) 0.0097(5) 0.0176(6) -0.0002(5) -0.0001(5) 0.0013(4)
Cu2 0.0124(7) 0.0128(5) 0.0226(7) -0.0005(5) -0.0033(5) 0.0013(5)
O1 0.0182(13) 0.0182(18) 0.0167(17) 0.0008(13) -0.0035(12) -0.0028(12)
O2 0.0141(14) 0.0173(11) 0.030(2) -0.0031(11) -0.0078(13) 0.0022(11)
O3 0.0113(13) 0.0133(11) 0.0367(19) -0.0041(13) -0.0047(15) 0.0017(8)
O4 0.0152(9) 0.0135(17) 0.019(2) -0.0003(16) 0.0033(11) 0.0025(10)
O5 0.022(2) 0.0270(17) 0.0350(16) 0.0170(13) 0.0011(17) -0.0011(19)
O6 0.028(2) 0.0269(18) 0.0193(12) 0.0028(11) 0.0073(13) -0.0011(19)
O7 0.082(8) 0.072(5) 0.039(3) 0.035(3) 0.033(5) 0.034(6)
O8 0.017(2) 0.0190(14) 0.025(2) 0.0065(14) -0.0039(15) -0.0027(13)
O9 0.047(5) 0.016(2) 0.038(4) 0.013(2) -0.001(3) -0.006(3)
O10 0.034(2) 0.0148(9) 0.0146(18) 0.0017(10) -0.0009(15) -0.0043(12)
O11 0.018(2) 0.034(2) 0.0164(10) -0.0052(12) -0.0012(12) 0.0008(17)
O12 0.0137(16) 0.033(2) 0.0172(16) 0.0027(16) -0.0009(13) -0.0021(14)
O13 0.041(4) 0.036(3) 0.0207(19) 0.005(2) 0.012(2) 0.003(3)
O14 0.0174(10) 0.0103(17) 0.036(3) -0.0001(17) -0.0020(13) 0.0024(9)
O15 0.0139(13) 0.0127(10) 0.0333(17) -0.0031(13) -0.0063(15) 0.0018(8)
O17 0.0197(13) 0.0179(18) 0.0220(19) -0.0035(13) -0.0051(12) 0.0000(13)
O18 0.033(2) 0.0212(16) 0.0218(12) 0.0007(11) 0.0083(14) 0.0037(19)
O19 0.025(2) 0.0195(15) 0.0315(15) 0.0080(11) 0.0088(17) 0.0062(18)
O20 0.116(10) 0.053(4) 0.039(3) 0.023(2) 0.045(6) 0.029(6)
O21 0.0230(17) 0.0188(16) 0.0278(18) 0.0024(16) 0.0071(15) 0.0010(13)
O22 0.056(5) 0.067(6) 0.034(2) 0.017(4) 0.029(3) 0.017(4)
O23 0.040(3) 0.0176(15) 0.0173(10) -0.0019(10) 0.0012(13) 0.0033(18)
O24 0.031(2) 0.0138(8) 0.0186(18) -0.0022(10) 0.0003(15) -0.0014(11)
O25 0.023(2) 0.0146(12) 0.0242(19) 0.0018(13) -0.0025(16) -0.0002(13)
O26 0.038(5) 0.0170(18) 0.037(4) 0.009(2) -0.002(3) -0.007(3)
N1 0.0151(18) 0.0140(17) 0.028(3) 0.0025(18) 0.0036(17) 0.0029(12)
N2 0.0189(18) 0.0122(19) 0.020(3) -0.0003(14) -0.0008(16) 0.0006(13)
N3 0.024(3) 0.040(2) 0.0296(19) 0.0194(17) 0.012(2) 0.010(3)
N4 0.016(3) 0.0141(13) 0.018(2) 0.0043(15) 0.0067(19) -0.0014(16)
N5 0.024(4) 0.019(3) 0.0158(17) -0.001(2) 0.0046(17) 0.005(2)
N6 0.0182(16) 0.0128(17) 0.021(3) -0.0014(16) -0.0038(18) 0.0012(13)
N7 0.0161(16) 0.0135(18) 0.024(3) 0.0012(16) 0.0001(19) 0.0024(13)
N8 0.034(3) 0.026(2) 0.0256(13) 0.0077(13) 0.0116(18) 0.009(3)
N9 0.027(4) 0.030(3) 0.0221(19) 0.0063(19) 0.0097(18) 0.013(2)
N10 0.024(3) 0.0131(9) 0.022(2) -0.0002(12) 0.0030(19) -0.0003(12)
C27 0.015(2) 0.019(3) 0.017(4) -0.002(3) -0.003(3) -0.0019(19)
C14 0.024(2) 0.0130(18) 0.019(2) -0.0007(13) 0.0036(14) 0.0019(13)
C9 0.021(2) 0.0121(14) 0.021(2) 0.0034(15) 0.0063(14) 0.0039(11)
C31 0.0186(16) 0.0125(14) 0.020(2) 0.0010(15) 0.0007(17) 0.0010(12)
C20 0.0129(18) 0.018(3) 0.012(4) 0.000(2) -0.001(3) 0.0022(16)
C29 0.012(2) 0.014(2) 0.016(4) 0.002(2) -0.002(3) -0.0004(14)
O16 0.0126(13) 0.0148(10) 0.0224(19) -0.0010(9) -0.0025(11) 0.0007(10)
C6 0.014(3) 0.018(3) 0.020(4) 0.010(2) 0.002(2) 0.0015(17)
C12 0.040(3) 0.019(3) 0.028(3) -0.008(2) 0.006(2) 0.006(2)
C7 0.014(3) 0.016(3) 0.016(4) 0.007(2) -0.003(2) 0.0007(17)
C39 0.013(3) 0.022(3) 0.024(4) 0.012(2) 0.002(3) 0.001(2)
C17 0.016(2) 0.021(3) 0.020(5) 0.003(3) -0.003(3) -0.004(2)
C38 0.013(3) 0.018(3) 0.017(4) 0.006(2) 0.001(2) 0.0015(18)
C8 0.0152(18) 0.016(2) 0.021(3) 0.0092(18) 0.0046(19) 0.0054(15)
C37 0.0151(19) 0.015(2) 0.023(3) 0.0041(19) 0.002(2) 0.0037(17)
C30 0.016(2) 0.014(2) 0.016(4) 0.000(2) -0.003(2) -0.0021(16)
C13 0.025(3) 0.014(2) 0.030(4) -0.002(2) 0.003(2) -0.0003(17)
C21 0.0114(19) 0.012(3) 0.019(4) 0.002(2) -0.001(3) -0.0005(14)
C2 0.015(3) 0.017(3) 0.017(4) 0.008(2) -0.002(2) -0.0036(18)
C35 0.019(2) 0.014(2) 0.020(3) 0.0042(19) 0.002(2) 0.0026(17)
C16 0.016(2) 0.015(3) 0.016(4) 0.001(2) -0.002(3) -0.0013(18)
C19 0.013(2) 0.024(3) 0.020(4) 0.004(3) 0.000(3) 0.004(2)
C24 0.0128(17) 0.012(3) 0.018(4) 0.005(2) 0.003(3) -0.0018(15)
C34 0.026(2) 0.019(2) 0.026(3) -0.0043(18) 0.007(2) 0.0019(19)
C25 0.014(2) 0.017(3) 0.017(4) 0.004(3) 0.003(3) 0.0029(19)
C3 0.017(3) 0.022(3) 0.022(4) 0.011(3) -0.005(3) -0.005(2)
C23 0.020(2) 0.016(3) 0.029(5) 0.001(3) 0.003(4) 0.007(2)
C15 0.0204(19) 0.012(3) 0.020(4) -0.001(2) -0.004(2) -0.0016(18)
C41 0.014(2) 0.026(4) 0.015(4) 0.006(3) -0.001(2) -0.005(2)
C10 0.028(3) 0.022(3) 0.028(4) -0.002(2) 0.007(2) 0.0107(19)
C36 0.0196(16) 0.0133(17) 0.017(2) 0.0027(12) 0.0036(15) 0.0014(12)
C40 0.012(3) 0.027(4) 0.026(4) 0.013(3) -0.004(3) -0.002(2)
C26 0.013(3) 0.021(3) 0.022(4) 0.004(3) -0.001(3) -0.0004(17)
C18 0.012(3) 0.030(4) 0.019(4) 0.003(3) -0.003(3) -0.0010(18)
C42 0.013(3) 0.021(3) 0.013(4) 0.003(2) 0.001(2) -0.0006(19)
C4 0.013(3) 0.030(4) 0.027(5) 0.014(3) -0.002(3) -0.002(2)
C22 0.017(2) 0.017(3) 0.025(4) -0.001(3) 0.008(3) 0.004(2)
C44 0.030(5) 0.021(4) 0.022(4) -0.004(3) -0.011(3) 0.000(3)
C1 0.027(5) 0.021(4) 0.024(4) -0.002(3) -0.010(3) -0.004(3)
C5 0.014(3) 0.024(4) 0.028(5) 0.013(3) 0.002(3) 0.004(2)
C32 0.025(2) 0.013(2) 0.028(4) -0.003(2) -0.001(3) -0.0004(18)
C28 0.015(2) 0.014(3) 0.015(4) 0.002(2) -0.001(3) -0.0011(18)
C11 0.036(3) 0.016(2) 0.036(3) 0.000(2) 0.010(2) 0.0107(18)
C33 0.024(2) 0.016(2) 0.029(3) -0.0045(19) 0.001(2) 0.0018(19)
C43 0.010(2) 0.016(3) 0.018(4) 0.004(2) 0.002(2) -0.0021(16)

loop_
_atom_type_symbol
_atom_type_description
_atom_type_scat_dispersion_real
_atom_type_scat_dispersion_imag
_atom_type_scat_source
C C 0.0033 0.0016 'International Tables Vol C Tables 4.2.6.8 and 6.1.1.4'
H H 0.0000 0.0000 'International Tables Vol C Tables 4.2.6.8 and 6.1.1.4'
Cu Cu 0.3201 1.2651 'International Tables Vol C Tables 4.2.6.8 and 6.1.1.4'
Dy Dy -0.1892 4.4098 'International Tables Vol C Tables 4.2.6.8 and 6.1.1.4'
N N 0.0061 0.0033 'International Tables Vol C Tables 4.2.6.8 and 6.1.1.4'
O O 0.0106 0.0060 'International Tables Vol C Tables 4.2.6.8 and 6.1.1.4'

loop_
_geom_angle_atom_site_label_1
_geom_angle_atom_site_label_2
_geom_angle_atom_site_label_3
_geom_angle
O1 Dy1 O4 153.9(2)
O2 Dy1 O1 62.9(3)
O2 Dy1 O3 64.9(3)
O2 Dy1 O4 125.7(3)
O2 Dy1 O5 75.8(3)
O2 Dy1 O6 119.7(3)
O2 Dy1 O8 141.4(3)
O2 Dy1 O10 132.3(3)
O2 Dy1 O11 74.4(3)
O2 Dy1 O12 76.8(3)
O3 Dy1 O1 124.5(3)
O3 Dy1 O4 61.5(3)
O3 Dy1 O5 72.7(3)
O3 Dy1 O6 115.0(3)
O3 Dy1 O8 109.9(3)
O3 Dy1 O10 160.9(3)
O3 Dy1 O11 67.2(3)
O3 Dy1 O12 114.2(3)
O5 Dy1 O1 77.7(2)
O5 Dy1 O4 81.1(2)
O5 Dy1 O6 51.7(3)
O5 Dy1 O8 141.5(3)
O5 Dy1 O10 116.5(3)
O5 Dy1 O11 137.2(3)
O5 Dy1 O12 144.8(3)
O6 Dy1 O1 77.3(3)
O6 Dy1 O4 77.7(2)
O6 Dy1 O8 97.6(3)
O6 Dy1 O10 66.8(3)
O6 Dy1 O11 165.8(3)
O6 Dy1 O12 130.4(3)
O8 Dy1 O1 122.3(2)
O8 Dy1 O4 68.5(2)
O8 Dy1 O11 69.1(3)
O8 Dy1 O12 71.2(3)
O10 Dy1 O1 74.7(3)
O10 Dy1 O4 102.0(3)
O10 Dy1 O8 52.1(3)
O10 Dy1 O11 106.3(3)
O10 Dy1 O12 68.9(3)
O11 Dy1 O1 113.7(3)
O11 Dy1 O4 92.2(2)
O11 Dy1 O12 51.6(2)
O12 Dy1 O1 70.3(2)
O12 Dy1 O4 133.5(2)
O14 Dy2 N8 80.6(3)
O14 Dy2 N10 84.8(3)
O15 Dy2 O14 62.1(3)
O15 Dy2 O17 124.2(3)
O15 Dy2 O18 117.4(3)
O15 Dy2 O19 71.8(3)
O15 Dy2 O21 114.7(3)
O15 Dy2 O23 67.8(3)
O15 Dy2 O24 158.3(3)
O15 Dy2 O25 108.7(3)
O15 Dy2 N8 95.5(3)
O15 Dy2 N10 134.4(3)
O17 Dy2 O14 154.4(3)
O17 Dy2 N8 74.3(3)
O17 Dy2 N10 99.5(3)
O18 Dy2 O14 80.8(3)
O18 Dy2 O17 74.7(3)
O18 Dy2 O19 52.4(3)
O18 Dy2 O21 127.3(3)
O18 Dy2 O23 167.4(3)
O18 Dy2 O24 65.6(3)
O18 Dy2 O25 99.7(3)
O18 Dy2 N8 26.1(3)
O18 Dy2 N10 84.0(3)
O19 Dy2 O14 80.0(3)
O19 Dy2 O17 79.4(3)
O19 Dy2 O21 146.8(3)
O19 Dy2 O23 137.3(3)
O19 Dy2 O24 117.5(3)
O19 Dy2 O25 141.0(3)
O19 Dy2 N8 26.4(3)
O19 Dy2 N10 135.5(3)
O21 Dy2 O14 132.7(3)
O21 Dy2 O17 70.3(3)
O21 Dy2 O23 51.1(3)
O21 Dy2 N8 142.3(3)
O21 Dy2 N10 64.9(3)
O23 Dy2 O14 92.8(3)
O23 Dy2 O17 112.7(3)
O23 Dy2 N8 163.2(3)
O23 Dy2 N10 84.6(3)
O24 Dy2 O14 98.9(3)
O24 Dy2 O17 77.5(3)
O24 Dy2 O21 69.2(3)
O24 Dy2 O23 105.1(3)
O24 Dy2 O25 51.1(3)
O24 Dy2 N8 91.2(3)
O24 Dy2 N10 25.6(3)
O25 Dy2 O14 67.6(3)
O25 Dy2 O17 123.3(3)
O25 Dy2 O21 70.2(3)
O25 Dy2 O23 67.7(3)
O25 Dy2 N8 122.4(3)
O25 Dy2 N10 25.8(3)
N8 Dy2 N10 109.9(3)
O16 Dy2 O14 125.7(3)
O16 Dy2 O15 64.2(3)
O16 Dy2 O17 62.9(3)
O16 Dy2 O18 118.0(3)
O16 Dy2 O19 76.1(3)
O16 Dy2 O21 78.3(3)
O16 Dy2 O23 74.5(3)
O16 Dy2 O24 135.4(3)
O16 Dy2 O25 140.8(3)
O16 Dy2 N8 96.7(3)
O16 Dy2 N10 143.0(3)
O2 Cu1 O3 82.6(3)
O2 Cu1 N1 95.0(4)
O2 Cu1 N2 174.3(4)
O3 Cu1 N1 175.0(4)
N2 Cu1 O3 95.7(4)
N2 Cu1 N1 87.0(4)
O15 Cu2 Dy2 42.1(2)
O15 Cu2 N6 95.1(4)
O15 Cu2 N7 177.1(4)
O15 Cu2 O16 82.3(3)
N6 Cu2 Dy2 136.7(3)
N7 Cu2 Dy2 135.4(3)
N7 Cu2 N6 87.1(4)
O16 Cu2 Dy2 40.9(2)
O16 Cu2 N6 177.4(4)
O16 Cu2 N7 95.4(3)
C2 O1 Dy1 118.4(6)
C2 O1 C1 116.3(9)
C1 O1 Dy1 125.0(7)
Cu1 O2 Dy1 106.2(3)
C7 O2 Dy1 127.0(6)
C7 O2 Cu1 126.8(7)
Cu1 O3 Dy1 105.0(3)
C21 O3 Dy1 128.4(6)
C21 O3 Cu1 125.0(7)
C20 O4 Dy1 120.0(6)
C20 O4 C22 115.6(8)
C22 O4 Dy1 123.2(6)
N3 O5 Dy1 96.3(6)
N3 O6 Dy1 95.1(6)
N4 O8 Dy1 95.8(6)
N4 O10 Dy1 95.8(6)
N5 O11 Dy1 96.6(5)
N5 O12 Dy1 95.7(6)
C24 O14 Dy2 119.3(6)
C24 O14 C23 118.4(9)
C23 O14 Dy2 121.8(7)
Cu2 O15 Dy2 105.5(4)
C29 O15 Dy2 126.4(6)
C29 O15 Cu2 126.8(7)
C42 O17 Dy2 117.9(6)
C42 O17 C44 116.7(9)
C44 O17 Dy2 124.2(7)
N8 O18 Dy2 96.6(6)
N8 O19 Dy2 96.1(6)
N9 O21 Dy2 96.9(6)
N9 O23 Dy2 95.3(6)
N10 O24 Dy2 97.0(6)
N10 O25 Dy2 95.3(6)
C9 N1 Cu1 110.2(5)
C8 N1 Cu1 124.8(7)
C8 N1 C9 124.2(8)
C14 N2 Cu1 110.7(5)
C15 N2 Cu1 125.7(7)
C15 N2 C14 123.4(8)
O5 N3 O6 116.0(9)
O7 N3 O5 123.8(11)
O7 N3 O6 120.2(12)
O8 N4 O10 116.1(8)
O9 N4 O8 122.9(9)
O9 N4 O10 121.0(9)
O11 N5 O12 115.8(8)
O13 N5 O11 123.6(9)
O13 N5 O12 120.5(9)
C31 N6 Cu2 111.1(5)
C30 N6 Cu2 125.4(7)
C30 N6 C31 123.0(8)
C37 N7 Cu2 126.0(7)
C37 N7 C36 123.4(8)
C36 N7 Cu2 110.1(5)
O18 N8 Dy2 57.4(5)
O18 N8 O19 114.6(9)
O19 N8 Dy2 57.4(5)
O20 N8 Dy2 172.0(10)
O20 N8 O18 124.6(12)
O20 N8 O19 120.6(11)
O21 N9 Dy2 57.9(5)
O21 N9 O23 116.5(9)
O22 N9 Dy2 174.4(9)
O22 N9 O21 123.1(11)
O22 N9 O23 120.3(10)
O23 N9 Dy2 58.8(5)
O24 N10 Dy2 57.4(5)
O24 N10 O25 115.5(9)
O25 N10 Dy2 58.9(5)
O26 N10 Dy2 171.8(8)
O26 N10 O24 122.5(10)
O26 N10 O25 122.0(10)
C26 C27 H27 119.5
C26 C27 C28 121.0(10)
C28 C27 H27 119.5
N2 C14 H14 107.5
N2 C14 C9 106.4(5)
N2 C14 C13 115.7(6)
C9 C14 H14 107.5
C13 C14 H14 107.5
C13 C14 C9 111.9(6)
N1 C9 C14 106.6(5)
N1 C9 H9 107.6
N1 C9 C10 117.3(6)
C14 C9 H9 107.6
C14 C9 C10 109.8(6)
C10 C9 H9 107.6
N6 C31 H31 107.9
N6 C31 C36 106.5(5)
N6 C31 C32 116.0(6)
C36 C31 H31 107.9
C32 C31 H31 107.9
C32 C31 C36 110.4(6)
O4 C20 C21 111.8(9)
C19 C20 O4 126.2(9)
C19 C20 C21 122.0(10)
O15 C29 C24 116.6(9)
O15 C29 C28 123.3(9)
C24 C29 C28 120.1(9)
Cu2 O16 Dy2 106.7(3)
C43 O16 Dy2 128.3(6)
C43 O16 Cu2 124.9(6)
C7 C6 C8 124.2(9)
C5 C6 C7 118.3(9)
C5 C6 C8 117.4(9)
H12A C12 H12B 107.8
C13 C12 H12A 109.1
C13 C12 H12B 109.1
C11 C12 H12A 109.1
C11 C12 H12B 109.1
C11 C12 C13 112.5(6)
O2 C7 C6 123.0(9)
O2 C7 C2 118.1(9)
C2 C7 C6 118.8(9)
C38 C39 H39 119.5
C40 C39 H39 119.5
C40 C39 C38 120.9(9)
C16 C17 H17 119.4
C18 C17 H17 119.4
C18 C17 C16 121.1(10)
C39 C38 C37 118.5(9)
C43 C38 C39 118.9(9)
C43 C38 C37 122.5(9)
N1 C8 C6 125.6(9)
N1 C8 H8 117.2
C6 C8 H8 117.2
N7 C37 C38 125.1(9)
N7 C37 H37 117.4
C38 C37 H37 117.4
N6 C30 H30 117.3
N6 C30 C28 125.4(9)
C28 C30 H30 117.3
C14 C13 C12 109.0(7)
C14 C13 H13A 109.9
C14 C13 H13B 109.9
C12 C13 H13A 109.9
C12 C13 H13B 109.9
H13A C13 H13B 108.3
O3 C21 C20 115.9(9)
O3 C21 C16 125.5(9)
C16 C21 C20 118.6(9)
O1 C2 C7 112.2(9)
C3 C2 O1 125.3(9)
C3 C2 C7 122.6(10)
H35A C35 H35B 108.4
C34 C35 H35A 110.0
C34 C35 H35B 110.0
C36 C35 H35A 110.0
C36 C35 H35B 110.0
C36 C35 C34 108.5(6)
C17 C16 C15 118.1(9)
C21 C16 C17 118.8(9)
C21 C16 C15 123.1(9)
C20 C19 H19 120.7
C20 C19 C18 118.5(10)
C18 C19 H19 120.7
O14 C24 C29 113.4(9)
C25 C24 O14 125.4(9)
C25 C24 C29 121.2(9)
C35 C34 H34A 109.1
C35 C34 H34B 109.1
H34A C34 H34B 107.8
C33 C34 C35 112.7(6)
C33 C34 H34A 109.1
C33 C34 H34B 109.1
C24 C25 H25 120.5
C24 C25 C26 119.1(9)
C26 C25 H25 120.5
C2 C3 H3 120.6
C2 C3 C4 118.8(10)
C4 C3 H3 120.6
O14 C23 H23A 109.5
O14 C23 H23B 109.5
O14 C23 H23C 109.5
H23A C23 H23B 109.5
H23A C23 H23C 109.5
H23B C23 H23C 109.5
N2 C15 C16 124.8(9)
N2 C15 H15 117.6
C16 C15 H15 117.6
C40 C41 H41 120.4
C40 C41 C42 119.2(9)
C42 C41 H41 120.4
C9 C10 H10A 109.6
C9 C10 H10B 109.6
H10A C10 H10B 108.1
C11 C10 C9 110.3(7)
C11 C10 H10A 109.6
C11 C10 H10B 109.6
N7 C36 C31 106.8(5)
N7 C36 C35 115.2(6)
N7 C36 H36 107.9
C31 C36 H36 107.9
C35 C36 C31 110.9(5)
C35 C36 H36 107.9
C39 C40 C41 120.8(10)
C39 C40 H40 119.6
C41 C40 H40 119.6
C27 C26 C25 120.6(10)
C27 C26 H26 119.7
C25 C26 H26 119.7
C17 C18 C19 120.8(10)
C17 C18 H18 119.6
C19 C18 H18 119.6
O17 C42 C41 125.7(9)
O17 C42 C43 113.8(9)
C41 C42 C43 120.5(9)
C3 C4 H4 119.8
C5 C4 C3 120.5(10)
C5 C4 H4 119.8
O4 C22 H22A 109.5
O4 C22 H22B 109.5
O4 C22 H22C 109.5
H22A C22 H22B 109.5
H22A C22 H22C 109.5
H22B C22 H22C 109.5
O17 C44 H44A 109.5
O17 C44 H44B 109.5
O17 C44 H44C 109.5
H44A C44 H44B 109.5
H44A C44 H44C 109.5
H44B C44 H44C 109.5
O1 C1 H1A 109.5
O1 C1 H1B 109.5
O1 C1 H1C 109.5
H1A C1 H1B 109.5
H1A C1 H1C 109.5
H1B C1 H1C 109.5
C6 C5 H5 119.6
C4 C5 C6 120.9(10)
C4 C5 H5 119.6
C31 C32 H32A 109.5
C31 C32 H32B 109.5
C31 C32 C33 110.6(7)
H32A C32 H32B 108.1
C33 C32 H32A 109.5
C33 C32 H32B 109.5
C27 C28 C29 118.0(9)
C27 C28 C30 118.2(9)
C29 C28 C30 123.8(9)
C12 C11 H11A 109.4
C12 C11 H11B 109.4
C10 C11 C12 111.1(6)
C10 C11 H11A 109.4
C10 C11 H11B 109.4
H11A C11 H11B 108.0
C34 C33 C32 112.7(6)
C34 C33 H33A 109.1
C34 C33 H33B 109.1
C32 C33 H33A 109.1
C32 C33 H33B 109.1
H33A C33 H33B 107.8
O16 C43 C38 125.1(8)
O16 C43 C42 115.3(9)
C38 C43 C42 119.7(9)

loop_
_geom_bond_atom_site_label_1
_geom_bond_atom_site_label_2
_geom_bond_distance
Dy1 O1 2.553(8)
Dy1 O2 2.317(8)
Dy1 O3 2.347(8)
Dy1 O4 2.554(8)
Dy1 O5 2.450(7)
Dy1 O6 2.450(8)
Dy1 O8 2.468(8)
Dy1 O10 2.460(7)
Dy1 O11 2.484(8)
Dy1 O12 2.484(8)
Dy2 O14 2.543(8)
Dy2 O15 2.356(8)
Dy2 O17 2.541(8)
Dy2 O18 2.443(8)
Dy2 O19 2.443(7)
Dy2 O21 2.490(8)
Dy2 O23 2.507(8)
Dy2 O24 2.455(7)
Dy2 O25 2.488(8)
Dy2 N8 2.882(10)
Dy2 N10 2.893(9)
Dy2 O16 2.317(8)
Cu1 O2 1.894(8)
Cu1 O3 1.896(8)
Cu1 N1 1.922(9)
Cu1 N2 1.894(8)
Cu2 O15 1.883(8)
Cu2 N6 1.922(8)
Cu2 N7 1.905(9)
Cu2 O16 1.892(8)
O1 C2 1.393(14)
O1 C1 1.439(13)
O2 C7 1.328(12)
O3 C21 1.310(12)
O4 C20 1.384(12)
O4 C22 1.448(13)
O5 N3 1.240(14)
O6 N3 1.281(13)
O7 N3 1.229(14)
O8 N4 1.267(12)
O9 N4 1.210(11)
O10 N4 1.281(11)
O11 N5 1.261(12)
O12 N5 1.294(11)
O13 N5 1.224(12)
O14 C24 1.379(13)
O14 C23 1.441(13)
O15 C29 1.334(12)
O17 C42 1.388(14)
O17 C44 1.439(13)
O18 N8 1.275(13)
O19 N8 1.290(13)
O20 N8 1.193(14)
O21 N9 1.254(13)
O22 N9 1.218(13)
O23 N9 1.280(13)
O24 N10 1.260(12)
O25 N10 1.263(12)
O26 N10 1.217(12)
N1 C9 1.477(10)
N1 C8 1.301(11)
N2 C14 1.489(10)
N2 C15 1.277(12)
N6 C31 1.480(10)
N6 C30 1.284(12)
N7 C37 1.264(11)
N7 C36 1.509(9)
C27 H27 0.9500
C27 C26 1.379(14)
C27 C28 1.398(14)
C14 H14 1.0000
C14 C9 1.531(7)
C14 C13 1.523(11)
C9 H9 1.0000
C9 C10 1.541(11)
C31 H31 1.0000
C31 C36 1.536(7)
C31 C32 1.516(11)
C20 C21 1.425(14)
C20 C19 1.371(14)
C29 C24 1.387(14)
C29 C28 1.420(14)
O16 C43 1.328(12)
C6 C7 1.415(15)
C6 C8 1.432(13)
C6 C5 1.409(14)
C12 H12A 0.9900
C12 H12B 0.9900
C12 C13 1.536(12)
C12 C11 1.519(10)
C7 C2 1.393(13)
C39 H39 0.9500
C39 C38 1.412(13)
C39 C40 1.375(14)
C17 H17 0.9500
C17 C16 1.422(14)
C17 C18 1.363(15)
C38 C37 1.473(13)
C38 C43 1.399(14)
C8 H8 0.9500
C37 H37 0.9500
C30 H30 0.9500
C30 C28 1.442(14)
C13 H13A 0.9900
C13 H13B 0.9900
C21 C16 1.394(14)
C2 C3 1.362(14)
C35 H35A 0.9900
C35 H35B 0.9900
C35 C34 1.554(11)
C35 C36 1.513(10)
C16 C15 1.458(14)
C19 H19 0.9500
C19 C18 1.408(15)
C24 C25 1.377(14)
C34 H34A 0.9900
C34 H34B 0.9900
C34 C33 1.517(9)
C25 H25 0.9500
C25 C26 1.401(14)
C3 H3 0.9500
C3 C4 1.400(15)
C23 H23A 0.9800
C23 H23B 0.9800
C23 H23C 0.9800
C15 H15 0.9500
C41 H41 0.9500
C41 C40 1.396(15)
C41 C42 1.397(14)
C10 H10A 0.9900
C10 H10B 0.9900
C10 C11 1.500(13)
C36 H36 1.0000
C40 H40 0.9500
C26 H26 0.9500
C18 H18 0.9500
C42 C43 1.413(13)
C4 H4 0.9500
C4 C5 1.378(14)
C22 H22A 0.9800
C22 H22B 0.9800
C22 H22C 0.9800
C44 H44A 0.9800
C44 H44B 0.9800
C44 H44C 0.9800
C1 H1A 0.9800
C1 H1B 0.9800
C1 H1C 0.9800
C5 H5 0.9500
C32 H32A 0.9900
C32 H32B 0.9900
C32 C33 1.521(12)
C11 H11A 0.9900
C11 H11B 0.9900
C33 H33A 0.9900
C33 H33B 0.9900

loop_
_geom_torsion_atom_site_label_1
_geom_torsion_atom_site_label_2
_geom_torsion_atom_site_label_3
_geom_torsion_atom_site_label_4
_geom_torsion
Dy1 O1 C2 C7 -11.0(11)
Dy1 O1 C2 C3 169.1(8)
Dy1 O2 C7 C6 -172.8(8)
Dy1 O2 C7 C2 7.6(14)
Dy1 O3 C21 C20 -14.9(14)
Dy1 O3 C21 C16 165.7(8)
Dy1 O4 C20 C21 10.1(11)
Dy1 O4 C20 C19 -168.9(8)
Dy1 O5 N3 O6 9.5(10)
Dy1 O5 N3 O7 -172.2(12)
Dy1 O6 N3 O5 -9.5(10)
Dy1 O6 N3 O7 172.2(11)
Dy1 O8 N4 O9 173.5(9)
Dy1 O8 N4 O10 -4.8(9)
Dy1 O10 N4 O8 4.8(9)
Dy1 O10 N4 O9 -173.5(9)
Dy1 O11 N5 O12 5.6(10)
Dy1 O11 N5 O13 -178.6(10)
Dy1 O12 N5 O11 -5.6(10)
Dy1 O12 N5 O13 178.4(9)
Dy2 Cu2 O15 C29 -167.7(11)
Dy2 Cu2 O16 C43 180.0(10)
Dy2 O14 C24 C29 -10.8(11)
Dy2 O14 C24 C25 169.8(8)
Dy2 O15 C29 C24 13.2(13)
Dy2 O15 C29 C28 -167.8(8)
Dy2 O17 C42 C41 -168.7(8)
Dy2 O17 C42 C43 12.3(11)
Dy2 O18 N8 O19 4.8(10)
Dy2 O18 N8 O20 -170.7(13)
Dy2 O19 N8 O18 -4.8(10)
Dy2 O19 N8 O20 170.9(12)
Dy2 O21 N9 O22 -173.4(11)
Dy2 O21 N9 O23 4.6(10)
Dy2 O23 N9 O21 -4.6(10)
Dy2 O23 N9 O22 173.5(10)
Dy2 O24 N10 O25 -10.0(10)
Dy2 O24 N10 O26 170.3(10)
Dy2 O25 N10 O24 9.8(10)
Dy2 O25 N10 O26 -170.5(10)
Dy2 O16 C43 C38 170.5(8)
Dy2 O16 C43 C42 -8.5(13)
Cu1 O2 C7 C6 9.0(15)
Cu1 O2 C7 C2 -170.6(8)
Cu1 O3 C21 C20 -178.2(7)
Cu1 O3 C21 C16 2.4(16)
Cu1 N1 C9 C14 36.6(7)
Cu1 N1 C9 C10 160.2(6)
Cu1 N1 C8 C6 1.2(15)
Cu1 N2 C14 C9 36.5(7)
Cu1 N2 C14 C13 161.4(6)
Cu1 N2 C15 C16 4.2(16)
Cu2 O15 C29 C24 178.4(8)
Cu2 O15 C29 C28 -2.6(15)
Cu2 N6 C31 C36 35.4(7)
Cu2 N6 C31 C32 158.8(6)
Cu2 N6 C30 C28 0.8(16)
Cu2 N7 C37 C38 -1.0(16)
Cu2 N7 C36 C31 36.5(7)
Cu2 N7 C36 C35 160.2(6)
Cu2 O16 C43 C38 -9.5(14)
Cu2 O16 C43 C42 171.5(7)
O1 C2 C3 C4 178.9(10)
O2 Cu1 O3 Dy1 9.4(4)
O2 Cu1 O3 C21 176.0(9)
O2 C7 C2 O1 3.2(13)
O2 C7 C2 C3 -176.9(10)
O3 Cu1 O2 Dy1 -9.6(4)
O3 Cu1 O2 C7 168.9(9)
O3 Cu1 N2 C14 170.6(6)
O3 Cu1 N2 C15 -4.6(10)
O3 C21 C16 C17 178.1(10)
O3 C21 C16 C15 -4.2(17)
O4 C20 C21 O3 1.5(13)
O4 C20 C21 C16 -179.0(9)
O4 C20 C19 C18 -179.4(10)
O14 C24 C25 C26 -179.7(10)
O15 Cu2 O16 Dy2 9.0(4)
O15 Cu2 O16 C43 -171.1(8)
O15 C29 C24 O14 -0.3(13)
O15 C29 C24 C25 179.1(9)
O15 C29 C28 C27 -179.4(10)
O15 C29 C28 C30 -1.5(16)
O17 C42 C43 O16 -3.7(13)
O17 C42 C43 C38 177.2(9)
N1 Cu1 O2 Dy1 174.8(4)
N1 Cu1 O2 C7 -6.7(9)
N1 Cu1 N2 C14 -13.5(6)
N1 Cu1 N2 C15 171.2(10)
N1 C9 C10 C11 -179.5(7)
N2 Cu1 O3 Dy1 -165.1(4)
N2 Cu1 O3 C21 1.5(9)
N2 C14 C9 N1 -46.6(7)
N2 C14 C9 C10 -174.7(7)
N2 C14 C13 C12 -178.1(7)
N6 Cu2 O15 Dy2 172.0(4)
N6 Cu2 O15 C29 4.3(9)
N6 C31 C36 N7 -45.7(7)
N6 C31 C36 C35 -172.0(6)
N6 C31 C32 C33 -178.0(7)
N6 C30 C28 C27 -179.7(10)
N6 C30 C28 C29 2.4(17)
N7 Cu2 O16 Dy2 -169.2(4)
N7 Cu2 O16 C43 10.8(8)
C14 N2 C15 C16 -170.5(9)
C14 C9 C10 C11 -57.5(9)
C9 N1 C8 C6 -167.3(9)
C9 C14 C13 C12 -55.9(9)
C9 C10 C11 C12 56.9(9)
C31 N6 C30 C28 -170.8(9)
C31 C32 C33 C34 53.0(10)
C20 C21 C16 C17 -1.4(15)
C20 C21 C16 C15 176.4(10)
C20 C19 C18 C17 -2.1(16)
C29 C24 C25 C26 0.9(15)
O16 Cu2 O15 Dy2 -8.8(4)
O16 Cu2 O15 C29 -176.4(9)
C6 C7 C2 O1 -176.4(9)
C6 C7 C2 C3 3.5(16)
C7 C6 C8 N1 -0.5(17)
C7 C6 C5 C4 1.4(16)
C7 C2 C3 C4 -1.0(16)
C39 C38 C37 N7 -176.4(10)
C39 C38 C43 O16 -177.9(9)
C39 C38 C43 C42 1.0(15)
C17 C16 C15 N2 178.4(10)
C38 C39 C40 C41 0.2(17)
C8 N1 C9 C14 -153.4(9)
C8 N1 C9 C10 -29.8(12)
C8 C6 C7 O2 -4.9(17)
C8 C6 C7 C2 174.7(10)
C8 C6 C5 C4 -177.0(10)
C37 N7 C36 C31 -151.0(9)
C37 N7 C36 C35 -27.3(12)
C37 C38 C43 O16 0.2(16)
C37 C38 C43 C42 179.1(10)
C30 N6 C31 C36 -151.9(9)
C30 N6 C31 C32 -28.5(12)
C13 C14 C9 N1 -173.9(7)
C13 C14 C9 C10 58.0(8)
C13 C12 C11 C10 -56.6(9)
C21 C20 C19 C18 1.7(16)
C21 C16 C15 N2 0.7(18)
C2 C3 C4 C5 -1.3(17)
C35 C34 C33 C32 -52.3(9)
C16 C17 C18 C19 0.8(17)
C19 C20 C21 O3 -179.5(9)
C19 C20 C21 C16 0.0(16)
C24 C29 C28 C27 -0.4(15)
C24 C29 C28 C30 177.6(10)
C24 C25 C26 C27 -1.5(16)
C34 C35 C36 N7 -179.7(6)
C34 C35 C36 C31 -58.3(8)
C3 C4 C5 C6 1.0(17)
C23 O14 C24 C29 177.6(10)
C23 O14 C24 C25 -1.7(15)
C15 N2 C14 C9 -148.2(9)
C15 N2 C14 C13 -23.2(12)
C41 C42 C43 O16 177.2(9)
C41 C42 C43 C38 -1.8(15)
C36 N7 C37 C38 -172.3(9)
C36 C31 C32 C33 -56.7(9)
C36 C35 C34 C33 54.2(8)
C40 C39 C38 C37 -178.4(10)
C40 C39 C38 C43 -0.3(16)
C40 C41 C42 O17 -177.2(10)
C40 C41 C42 C43 1.8(15)
C26 C27 C28 C29 -0.3(16)
C26 C27 C28 C30 -178.3(11)
C18 C17 C16 C21 1.0(16)
C18 C17 C16 C15 -176.8(11)
C42 C41 C40 C39 -1.0(16)
C22 O4 C20 C21 177.8(9)
C22 O4 C20 C19 -1.2(14)
C44 O17 C42 C41 -0.7(15)
C44 O17 C42 C43 -179.7(10)
C1 O1 C2 C7 175.1(10)
C1 O1 C2 C3 -4.8(15)
C5 C6 C7 O2 176.8(9)
C5 C6 C7 C2 -3.6(15)
C5 C6 C8 N1 177.9(10)
C32 C31 C36 N7 -172.5(6)
C32 C31 C36 C35 61.2(8)
C28 C27 C26 C25 1.2(17)
C28 C29 C24 O14 -179.4(9)
C28 C29 C24 C25 0.0(15)
C11 C12 C13 C14 54.9(10)
C43 C38 C37 N7 5.5(17)
